data_2212228
loop_
_publ_author_name
'Yan Chen'
'Shu-Jiang Tu'
'Bo Jiang'

_publ_section_title
5-Cyclopropyl-7,7-dimethyl-10-(3-nitrophenyl)-7,8-dihydro-5<i>H</i>-indeno[1,2-<i>b</i>]quinoline-9,11(6<i>H</i>,10<i>H</i>)-dione
_journal_coeditor_code HK2181
_journal_issue 2
_journal_name_full 'Acta Crystallographica Section E'
_journal_page_first o553
_journal_page_last o555
_journal_paper_doi 10.1107/S1600536806056340
_journal_volume 63
_journal_year 2007
_chemical_formula_iupac 'C27 H24 N2 O4'
_chemical_formula_moiety 'C27 H24 N2 O4'
_chemical_formula_sum 'C27 H24 N2 O4'
_chemical_formula_weight 440.48
_chemical_melting_point 532.0(10)
_chemical_name_systematic
;
5-Cyclopropyl-7,7-dimethyl-10-(3-nitrophenyl)-7,8-dihydro-5H-
indeno[1,2-b]quinoline-9,11(6H,10H)-dione
;
_space_group_IT_number 15
_symmetry_cell_setting monoclinic
_symmetry_space_group_name_Hall '-C 2yc'
_symmetry_space_group_name_H-M 'C 1 2/c 1'
_atom_sites_solution_hydrogens geom
_atom_sites_solution_primary direct
_atom_sites_solution_secondary difmap
_cell_angle_alpha 90.00
_cell_angle_beta 110.250(2)
_cell_angle_gamma 90.00
_cell_formula_units_Z 8
_cell_length_a 27.187(3)
_cell_length_b 9.010(2)
_cell_length_c 19.133(3)
_cell_measurement_reflns_used 1125
_cell_measurement_temperature 298(2)
_cell_measurement_theta_max 20.206
_cell_measurement_theta_min 2.279
_cell_volume 4397.0(13)
_computing_cell_refinement 'SAINT (Bruker, 1999)'
_computing_data_collection 'SMART (Bruker, 1998)'
_computing_data_reduction SAINT
_computing_molecular_graphics 'SHELXTL (Bruker, 1999)'
_computing_publication_material SHELXTL
_computing_structure_refinement 'SHELXL97 (Sheldrick, 1997)'
_computing_structure_solution 'SHELXS97 (Sheldrick, 1997)'
_diffrn_ambient_temperature 298(2)
_diffrn_measured_fraction_theta_full 0.997
_diffrn_measured_fraction_theta_max 0.997
_diffrn_measurement_device_type 'Bruker SMART CCD area-detector diffractometer'
_diffrn_measurement_method '\f and \w scans'
_diffrn_radiation_monochromator graphite
_diffrn_radiation_source 'fine-focus sealed tube'
_diffrn_radiation_type MoK\a
_diffrn_radiation_wavelength 0.71073
_diffrn_reflns_av_R_equivalents 0.0938
_diffrn_reflns_av_sigmaI/netI 0.1794
_diffrn_reflns_limit_h_max 31
_diffrn_reflns_limit_h_min -32
_diffrn_reflns_limit_k_max 10
_diffrn_reflns_limit_k_min -10
_diffrn_reflns_limit_l_max 18
_diffrn_reflns_limit_l_min -22
_diffrn_reflns_number 10871
_diffrn_reflns_theta_full 25.01
_diffrn_reflns_theta_max 25.01
_diffrn_reflns_theta_min 1.60
_exptl_absorpt_coefficient_mu 0.090
_exptl_absorpt_correction_T_max 0.9752
_exptl_absorpt_correction_T_min 0.9718
_exptl_absorpt_correction_type multi-scan
_exptl_absorpt_process_details '(SADABS; Sheldrick, 1996)'
_exptl_crystal_colour red
_exptl_crystal_density_diffrn 1.331
_exptl_crystal_density_method 'not measured'
_exptl_crystal_description block
_exptl_crystal_F_000 1856
_exptl_crystal_size_max 0.32
_exptl_crystal_size_mid 0.29
_exptl_crystal_size_min 0.28
_refine_diff_density_max 0.211
_refine_diff_density_min -0.218
_refine_ls_extinction_method none
_refine_ls_goodness_of_fit_ref 1.005
_refine_ls_hydrogen_treatment constr
_refine_ls_matrix_type full
_refine_ls_number_parameters 304
_refine_ls_number_reflns 3871
_refine_ls_number_restraints 2
_refine_ls_restrained_S_all 1.005
_refine_ls_R_factor_all 0.1918
_refine_ls_R_factor_gt 0.0660
_refine_ls_shift/su_max 0.000
_refine_ls_shift/su_mean 0.000
_refine_ls_structure_factor_coef Fsqd
_refine_ls_weighting_details 'calc w=1/[\s^2^(Fo^2^)+(0.0534P)^2^+5.2279P] where P=(Fo^2^+2Fc^2^)/3'
_refine_ls_weighting_scheme calc
_refine_ls_wR_factor_gt 0.1592
_refine_ls_wR_factor_ref 0.2450
_reflns_number_gt 1537
_reflns_number_total 3871
_reflns_threshold_expression I>2\s(I)
_cod_data_source_file hk2181.cif
_cod_data_source_block I
_cod_depositor_comments
;
The following automatic conversions were performed:

'_chemical_melting_point' value '531-533' was changed to '532.0(10)'
- the average value was taken and precision was estimated.

Automatic conversion script
Id: cif_fix_values 1646 2011-03-28 12:23:43Z adriana 

The following automatic conversions were performed:

'_chemical_melting_point' value '531-533' was changed to '532.0(10)'
- the average value was taken and precision was estimated.

Automatic conversion script
Id: cif_fix_values 1715 2011-07-08 13:25:40Z adriana 
;
_cod_original_cell_volume 4397.1(14)
_cod_original_sg_symbol_H-M 'C 2/c'
_cod_database_code 2212228
_cod_database_fobs_code 2212228

loop_
_symmetry_equiv_pos_as_xyz
'x, y, z'
'-x, y, -z+1/2'
'x+1/2, y+1/2, z'
'-x+1/2, y+1/2, -z+1/2'
'-x, -y, -z'
'x, -y, z-1/2'
'-x+1/2, -y+1/2, -z'
'x+1/2, -y+1/2, z-1/2'

loop_
_atom_site_type_symbol
_atom_site_label
_atom_site_fract_x
_atom_site_fract_y
_atom_site_fract_z
_atom_site_U_iso_or_equiv
_atom_site_adp_type
_atom_site_calc_flag
_atom_site_refinement_flags
_atom_site_occupancy
_atom_site_disorder_assembly
_atom_site_disorder_group
N N1 0.60745(16) 0.3522(4) 0.3357(2) 0.0448(11) Uani d . 1 . .
N N2 0.6651(2) 0.9099(6) 0.1021(3) 0.0724(16) Uani d D 1 . .
O O1 0.59562(16) 0.8678(5) 0.3710(2) 0.0737(13) Uani d . 1 . .
O O2 0.51915(14) 0.5843(5) 0.1054(2) 0.0700(13) Uani d . 1 . .
O O3 0.70202(19) 0.9612(6) 0.0889(2) 0.0904(15) Uani d . 1 A .
O O4 0.6201(2) 0.9093(10) 0.0540(4) 0.101(3) Uani d PD 0.822(11) A 1
O O4' 0.6302(11) 1.001(3) 0.0970(19) 0.101(3) Uani d PD 0.178(11) A 2
C C1 0.61268(18) 0.4787(6) 0.3809(3) 0.0388(12) Uani d . 1 . .
C C2 0.6265(2) 0.4518(6) 0.4629(3) 0.0533(15) Uani d . 1 . .
H H2A 0.6535 0.3763 0.4783 0.064 Uiso calc R 1 . .
H H2B 0.5958 0.4133 0.4717 0.064 Uiso calc R 1 . .
C C3 0.6457(2) 0.5889(6) 0.5111(3) 0.0461(14) Uani d . 1 . .
C C4 0.6078(2) 0.7145(6) 0.4768(3) 0.0572(16) Uani d . 1 . .
H H4A 0.5738 0.6907 0.4800 0.069 Uiso calc R 1 . .
H H4B 0.6203 0.8045 0.5053 0.069 Uiso calc R 1 . .
C C5 0.6017(2) 0.7418(6) 0.3975(3) 0.0495(14) Uani d . 1 . .
C C6 0.60205(18) 0.6144(6) 0.3510(3) 0.0419(13) Uani d . 1 . .
C C7 0.59088(19) 0.6442(6) 0.2692(3) 0.0463(14) Uani d . 1 . .
H H7 0.5636 0.7205 0.2531 0.056 Uiso calc R 1 . .
C C8 0.56922(18) 0.5052(6) 0.2293(3) 0.0457(14) Uani d . 1 . .
C C9 0.53653(19) 0.4854(7) 0.1515(3) 0.0530(15) Uani d . 1 . .
C C10 0.52741(19) 0.3239(7) 0.1394(3) 0.0474(14) Uani d . 1 . .
C C11 0.4985(2) 0.2478(8) 0.0759(3) 0.0659(18) Uani d . 1 . .
H H11 0.4828 0.2964 0.0307 0.079 Uiso calc R 1 . .
C C12 0.4937(2) 0.0964(8) 0.0823(4) 0.0692(19) Uani d . 1 . .
H H12 0.4741 0.0424 0.0405 0.083 Uiso calc R 1 . .
C C13 0.5168(2) 0.0234(7) 0.1480(4) 0.0662(18) Uani d . 1 . .
H H13 0.5123 -0.0785 0.1506 0.079 Uiso calc R 1 . .
C C14 0.54717(19) 0.1011(7) 0.2115(3) 0.0537(15) Uani d . 1 . .
H H14 0.5635 0.0518 0.2562 0.064 Uiso calc R 1 . .
C C15 0.55244(18) 0.2515(6) 0.2063(3) 0.0445(13) Uani d . 1 . .
C C16 0.57895(19) 0.3689(6) 0.2612(3) 0.0428(13) Uani d . 1 . .
C C17 0.6291(2) 0.2101(6) 0.3662(3) 0.0479(14) Uani d . 1 . .
H H17 0.6075 0.1482 0.3864 0.057 Uiso calc R 1 . .
C C18 0.6621(2) 0.1308(7) 0.3299(3) 0.0629(17) Uani d . 1 . .
H H18A 0.6600 0.0233 0.3274 0.076 Uiso calc R 1 . .
H H18B 0.6675 0.1781 0.2876 0.076 Uiso calc R 1 . .
C C19 0.6870(2) 0.1995(7) 0.4041(3) 0.0666(18) Uani d . 1 . .
H H19A 0.7075 0.2888 0.4070 0.080 Uiso calc R 1 . .
H H19B 0.7001 0.1340 0.4467 0.080 Uiso calc R 1 . .
C C20 0.6456(2) 0.5571(7) 0.5898(3) 0.0708(19) Uani d . 1 . .
H H20A 0.6697 0.4781 0.6117 0.106 Uiso calc R 1 . .
H H20B 0.6110 0.5286 0.5872 0.106 Uiso calc R 1 . .
H H20C 0.6561 0.6447 0.6199 0.106 Uiso calc R 1 . .
C C21 0.7004(2) 0.6316(7) 0.5158(3) 0.0659(17) Uani d . 1 . .
H H21A 0.7240 0.5509 0.5368 0.099 Uiso calc R 1 . .
H H21B 0.7114 0.7178 0.5468 0.099 Uiso calc R 1 . .
H H21C 0.7007 0.6531 0.4668 0.099 Uiso calc R 1 . .
C C22 0.63797(19) 0.6986(5) 0.2514(3) 0.0409(13) Uani d . 1 A .
C C23 0.6308(2) 0.7803(6) 0.1878(3) 0.0460(14) Uani d . 1 . .
H H23 0.5971 0.8035 0.1563 0.055 Uiso calc R 1 A .
C C24 0.6733(2) 0.8275(6) 0.1710(3) 0.0488(14) Uani d . 1 A .
C C25 0.7236(2) 0.7953(7) 0.2148(3) 0.0598(17) Uani d . 1 . .
H H25 0.7520 0.8285 0.2025 0.072 Uiso calc R 1 A .
C C26 0.7308(2) 0.7122(8) 0.2774(3) 0.0697(19) Uani d . 1 A .
H H26 0.7646 0.6883 0.3085 0.084 Uiso calc R 1 . .
C C27 0.6883(2) 0.6637(7) 0.2949(3) 0.0596(16) Uani d . 1 . .
H H27 0.6940 0.6058 0.3372 0.071 Uiso calc R 1 A .

loop_
_atom_site_aniso_label
_atom_site_aniso_U_11
_atom_site_aniso_U_22
_atom_site_aniso_U_33
_atom_site_aniso_U_12
_atom_site_aniso_U_13
_atom_site_aniso_U_23
N1 0.060(3) 0.029(3) 0.043(3) -0.001(2) 0.014(2) 0.001(2)
N2 0.074(4) 0.076(4) 0.068(4) -0.001(3) 0.026(3) 0.027(3)
O1 0.109(3) 0.036(3) 0.082(3) 0.019(2) 0.040(3) 0.006(2)
O2 0.066(3) 0.075(3) 0.058(3) 0.013(2) 0.008(2) 0.016(2)
O3 0.099(3) 0.097(4) 0.084(3) -0.023(3) 0.044(3) 0.025(3)
O4 0.079(4) 0.139(7) 0.069(5) -0.011(4) 0.004(4) 0.051(5)
O4' 0.079(4) 0.139(7) 0.069(5) -0.011(4) 0.004(4) 0.051(5)
C1 0.045(3) 0.028(3) 0.045(3) -0.007(2) 0.018(2) -0.004(3)
C2 0.076(4) 0.039(3) 0.049(4) -0.004(3) 0.028(3) 0.002(3)
C3 0.055(3) 0.040(3) 0.048(3) -0.007(3) 0.024(3) -0.005(3)
C4 0.073(4) 0.049(4) 0.056(4) 0.005(3) 0.030(3) -0.003(3)
C5 0.054(3) 0.036(4) 0.063(4) 0.000(3) 0.026(3) -0.003(3)
C6 0.046(3) 0.034(3) 0.051(3) 0.004(2) 0.023(3) 0.006(3)
C7 0.050(3) 0.037(3) 0.051(3) 0.011(3) 0.016(3) 0.009(3)
C8 0.042(3) 0.047(4) 0.047(3) 0.003(3) 0.014(3) 0.001(3)
C9 0.038(3) 0.064(4) 0.054(4) 0.014(3) 0.013(3) 0.014(3)
C10 0.036(3) 0.059(4) 0.050(4) 0.000(3) 0.018(3) -0.004(3)
C11 0.049(3) 0.088(5) 0.058(4) 0.003(3) 0.014(3) -0.013(4)
C12 0.050(4) 0.075(5) 0.077(5) -0.003(4) 0.016(4) -0.027(4)
C13 0.049(3) 0.065(4) 0.077(5) -0.011(3) 0.013(3) -0.023(4)
C14 0.049(3) 0.052(4) 0.060(4) -0.002(3) 0.018(3) -0.008(3)
C15 0.044(3) 0.045(4) 0.045(3) -0.003(3) 0.016(3) -0.008(3)
C16 0.045(3) 0.042(4) 0.042(3) -0.001(3) 0.016(3) -0.003(3)
C17 0.056(3) 0.036(3) 0.053(3) 0.004(3) 0.021(3) 0.007(3)
C18 0.067(4) 0.056(4) 0.069(4) 0.005(3) 0.027(3) -0.007(3)
C19 0.069(4) 0.055(4) 0.065(4) 0.011(3) 0.009(3) 0.000(3)
C20 0.092(5) 0.079(5) 0.051(4) -0.015(4) 0.037(3) -0.005(3)
C21 0.060(4) 0.077(5) 0.065(4) -0.011(3) 0.028(3) 0.005(3)
C22 0.051(3) 0.028(3) 0.045(3) 0.004(2) 0.020(3) 0.002(2)
C23 0.051(3) 0.040(4) 0.046(3) 0.005(3) 0.017(3) 0.010(3)
C24 0.061(4) 0.044(4) 0.046(3) -0.001(3) 0.024(3) 0.009(3)
C25 0.054(4) 0.076(5) 0.054(4) -0.006(3) 0.024(3) 0.007(3)
C26 0.047(3) 0.101(6) 0.064(4) 0.000(3) 0.023(3) 0.021(4)
C27 0.049(3) 0.076(5) 0.056(4) 0.012(3) 0.021(3) 0.026(3)

loop_
_atom_type_symbol
_atom_type_description
_atom_type_scat_dispersion_real
_atom_type_scat_dispersion_imag
_atom_type_scat_source
C C 0.0033 0.0016 'International Tables Vol C Tables 4.2.6.8 and 6.1.1.4'
H H 0.0000 0.0000 'International Tables Vol C Tables 4.2.6.8 and 6.1.1.4'
N N 0.0061 0.0033 'International Tables Vol C Tables 4.2.6.8 and 6.1.1.4'
O O 0.0106 0.0060 'International Tables Vol C Tables 4.2.6.8 and 6.1.1.4'

loop_
_geom_angle_atom_site_label_1
_geom_angle_atom_site_label_2
_geom_angle_atom_site_label_3
_geom_angle
C16 N1 C1 116.7(4)
C16 N1 C17 121.4(4)
C1 N1 C17 121.9(4)
O3 N2 O4' 113.5(16)
O3 N2 O4 121.2(6)
O4' N2 O4 54.3(16)
O3 N2 C24 120.3(5)
O4' N2 C24 106.6(15)
O4 N2 C24 117.9(5)
C6 C1 N1 121.1(5)
C6 C1 C2 122.2(5)
N1 C1 C2 116.6(4)
C1 C2 C3 114.3(4)
C1 C2 H2A 108.7
C3 C2 H2A 108.7
C1 C2 H2B 108.7
C3 C2 H2B 108.7
H2A C2 H2B 107.6
C21 C3 C4 110.1(5)
C21 C3 C2 111.5(5)
C4 C3 C2 107.7(4)
C21 C3 C20 109.0(5)
C4 C3 C20 109.4(5)
C2 C3 C20 109.1(5)
C5 C4 C3 112.5(5)
C5 C4 H4A 109.1
C3 C4 H4A 109.1
C5 C4 H4B 109.1
C3 C4 H4B 109.1
H4A C4 H4B 107.8
O1 C5 C6 120.2(5)
O1 C5 C4 121.7(5)
C6 C5 C4 118.1(5)
C1 C6 C5 120.4(5)
C1 C6 C7 122.7(5)
C5 C6 C7 116.9(4)
C8 C7 C6 106.6(4)
C8 C7 C22 112.0(4)
C6 C7 C22 114.1(4)
C8 C7 H7 108.0
C6 C7 H7 108.0
C22 C7 H7 108.0
C16 C8 C9 107.7(5)
C16 C8 C7 123.6(5)
C9 C8 C7 128.7(5)
O2 C9 C8 126.3(6)
O2 C9 C10 126.7(5)
C8 C9 C10 106.9(5)
C11 C10 C15 121.8(6)
C11 C10 C9 129.8(6)
C15 C10 C9 108.3(5)
C10 C11 C12 117.1(6)
C10 C11 H11 121.4
C12 C11 H11 121.4
C13 C12 C11 122.0(6)
C13 C12 H12 119.0
C11 C12 H12 119.0
C12 C13 C14 120.3(6)
C12 C13 H13 119.8
C14 C13 H13 119.8
C15 C14 C13 118.6(6)
C15 C14 H14 120.7
C13 C14 H14 120.7
C14 C15 C10 120.1(5)
C14 C15 C16 133.6(5)
C10 C15 C16 106.3(5)
C8 C16 N1 121.2(5)
C8 C16 C15 110.8(5)
N1 C16 C15 127.9(5)
N1 C17 C19 117.9(5)
N1 C17 C18 117.5(5)
C19 C17 C18 59.5(4)
N1 C17 H17 116.6
C19 C17 H17 116.6
C18 C17 H17 116.6
C19 C18 C17 60.1(4)
C19 C18 H18A 117.8
C17 C18 H18A 117.8
C19 C18 H18B 117.8
C17 C18 H18B 117.8
H18A C18 H18B 114.9
C18 C19 C17 60.4(3)
C18 C19 H19A 117.7
C17 C19 H19A 117.7
C18 C19 H19B 117.7
C17 C19 H19B 117.7
H19A C19 H19B 114.9
C3 C20 H20A 109.5
C3 C20 H20B 109.5
H20A C20 H20B 109.5
C3 C20 H20C 109.5
H20A C20 H20C 109.5
H20B C20 H20C 109.5
C3 C21 H21A 109.5
C3 C21 H21B 109.5
H21A C21 H21B 109.5
C3 C21 H21C 109.5
H21A C21 H21C 109.5
H21B C21 H21C 109.5
C27 C22 C23 117.7(5)
C27 C22 C7 122.2(5)
C23 C22 C7 119.9(4)
C24 C23 C22 120.0(5)
C24 C23 H23 120.0
C22 C23 H23 120.0
C25 C24 C23 122.5(5)
C25 C24 N2 118.0(5)
C23 C24 N2 119.5(5)
C24 C25 C26 117.6(5)
C24 C25 H25 121.2
C26 C25 H25 121.2
C25 C26 C27 120.5(5)
C25 C26 H26 119.8
C27 C26 H26 119.8
C22 C27 C26 121.7(5)
C22 C27 H27 119.2
C26 C27 H27 119.2

loop_
_geom_bond_atom_site_label_1
_geom_bond_atom_site_label_2
_geom_bond_distance
N1 C16 1.375(6)
N1 C1 1.409(6)
N1 C17 1.445(6)
N2 O3 1.210(6)
N2 O4' 1.233(19)
N2 O4 1.250(7)
N2 C24 1.460(7)
O1 C5 1.231(6)
O2 C9 1.228(6)
C1 C6 1.338(7)
C1 C2 1.501(7)
C2 C3 1.522(7)
C2 H2A 0.9700
C2 H2B 0.9700
C3 C21 1.510(7)
C3 C4 1.518(7)
C3 C20 1.534(7)
C4 C5 1.488(7)
C4 H4A 0.9700
C4 H4B 0.9700
C5 C6 1.455(7)
C6 C7 1.512(7)
C7 C8 1.479(7)
C7 C22 1.516(7)
C7 H7 0.9800
C8 C16 1.356(7)
C8 C9 1.456(7)
C9 C10 1.480(8)
C10 C11 1.380(7)
C10 C15 1.388(7)
C11 C12 1.380(8)
C11 H11 0.9300
C12 C13 1.365(8)
C12 H12 0.9300
C13 C14 1.398(7)
C13 H13 0.9300
C14 C15 1.370(7)
C14 H14 0.9300
C15 C16 1.488(7)
C17 C19 1.490(7)
C17 C18 1.493(7)
C17 H17 0.9800
C18 C19 1.479(7)
C18 H18A 0.9700
C18 H18B 0.9700
C19 H19A 0.9700
C19 H19B 0.9700
C20 H20A 0.9600
C20 H20B 0.9600
C20 H20C 0.9600
C21 H21A 0.9600
C21 H21B 0.9600
C21 H21C 0.9600
C22 C27 1.370(7)
C22 C23 1.377(7)
C23 C24 1.370(7)
C23 H23 0.9300
C24 C25 1.366(7)
C25 C26 1.369(8)
C25 H25 0.9300
C26 C27 1.379(7)
C26 H26 0.9300
C27 H27 0.9300

loop_
_geom_torsion_atom_site_label_1
_geom_torsion_atom_site_label_2
_geom_torsion_atom_site_label_3
_geom_torsion_atom_site_label_4
_geom_torsion
C16 N1 C1 C6 -16.0(7)
C17 N1 C1 C6 166.4(5)
C16 N1 C1 C2 159.3(4)
C17 N1 C1 C2 -18.3(7)
C6 C1 C2 C3 -20.1(7)
N1 C1 C2 C3 164.6(4)
C1 C2 C3 C21 -73.2(6)
C1 C2 C3 C4 47.7(6)
C1 C2 C3 C20 166.4(5)
C21 C3 C4 C5 65.9(6)
C2 C3 C4 C5 -55.9(6)
C20 C3 C4 C5 -174.3(5)
C3 C4 C5 O1 -144.3(5)
C3 C4 C5 C6 36.9(7)
N1 C1 C6 C5 172.8(4)
C2 C1 C6 C5 -2.3(8)
N1 C1 C6 C7 -8.2(8)
C2 C1 C6 C7 176.7(5)
O1 C5 C6 C1 174.8(5)
C4 C5 C6 C1 -6.3(7)
O1 C5 C6 C7 -4.3(7)
C4 C5 C6 C7 174.6(5)
C1 C6 C7 C8 26.9(7)
C5 C6 C7 C8 -154.1(4)
C1 C6 C7 C22 -97.3(6)
C5 C6 C7 C22 81.8(6)
C6 C7 C8 C16 -25.0(7)
C22 C7 C8 C16 100.3(6)
C6 C7 C8 C9 157.3(5)
C22 C7 C8 C9 -77.3(6)
C16 C8 C9 O2 178.8(5)
C7 C8 C9 O2 -3.3(9)
C16 C8 C9 C10 0.0(5)
C7 C8 C9 C10 177.9(5)
O2 C9 C10 C11 0.1(9)
C8 C9 C10 C11 179.0(5)
O2 C9 C10 C15 -177.9(5)
C8 C9 C10 C15 1.0(5)
C15 C10 C11 C12 2.4(8)
C9 C10 C11 C12 -175.3(5)
C10 C11 C12 C13 -0.6(9)
C11 C12 C13 C14 -1.1(9)
C12 C13 C14 C15 1.0(8)
C13 C14 C15 C10 0.7(8)
C13 C14 C15 C16 176.9(5)
C11 C10 C15 C14 -2.5(8)
C9 C10 C15 C14 175.6(5)
C11 C10 C15 C16 -179.6(5)
C9 C10 C15 C16 -1.5(5)
C9 C8 C16 N1 -177.5(4)
C7 C8 C16 N1 4.4(8)
C9 C8 C16 C15 -0.9(6)
C7 C8 C16 C15 -178.9(4)
C1 N1 C16 C8 18.0(7)
C17 N1 C16 C8 -164.3(5)
C1 N1 C16 C15 -158.0(5)
C17 N1 C16 C15 19.6(7)
C14 C15 C16 C8 -175.1(6)
C10 C15 C16 C8 1.5(6)
C14 C15 C16 N1 1.3(9)
C10 C15 C16 N1 177.9(5)
C16 N1 C17 C19 121.0(5)
C1 N1 C17 C19 -61.5(6)
C16 N1 C17 C18 52.8(6)
C1 N1 C17 C18 -129.6(5)
N1 C17 C18 C19 107.7(5)
N1 C17 C19 C18 -107.1(5)
C8 C7 C22 C27 -94.0(6)
C6 C7 C22 C27 27.2(7)
C8 C7 C22 C23 82.9(6)
C6 C7 C22 C23 -155.9(5)
C27 C22 C23 C24 -1.9(8)
C7 C22 C23 C24 -178.9(5)
C22 C23 C24 C25 0.8(8)
C22 C23 C24 N2 178.0(5)
O3 N2 C24 C25 -7.8(9)
O4' N2 C24 C25 -139(2)
O4 N2 C24 C25 163.4(7)
O3 N2 C24 C23 174.9(6)
O4' N2 C24 C23 44(2)
O4 N2 C24 C23 -13.9(10)
C23 C24 C25 C26 0.2(9)
N2 C24 C25 C26 -177.1(6)
C24 C25 C26 C27 0.0(10)
C23 C22 C27 C26 2.1(9)
C7 C22 C27 C26 179.1(6)
C25 C26 C27 C22 -1.2(10)
